data_2204459
loop_
_publ_author_name
'Chen, Guang'
'Yu-Xi Sun'
'Min Sun'
'Wei Qi'

_publ_section_title
;
 Bis[2-(aminomethyl)pyridine-\k^2^<i>N</i>,<i>N</i>']dinitratoiron(II)
;
_journal_issue 11
_journal_name_full 'Acta Crystallographica Section E'
_journal_page_first m1547
_journal_page_last m1549
_journal_paper_doi 10.1107/S1600536804024183
_journal_volume 60
_journal_year 2004
_chemical_formula_iupac '[Fe (N O3)2 (C6 H8 N2)2]'
_chemical_formula_moiety 'C12 H16 Fe N6 O6'
_chemical_formula_sum 'C12 H16 Fe N6 O6'
_chemical_formula_weight 396.16
_chemical_name_systematic
;
Bis(2-aminomethylpyridine-\k^2^N,N')dinitratoiron(II)
;
_space_group_IT_number 14
_symmetry_cell_setting monoclinic
_symmetry_space_group_name_Hall '-P 2ybc'
_symmetry_space_group_name_H-M 'P 1 21/c 1'
_atom_sites_solution_hydrogens geom
_atom_sites_solution_primary direct
_atom_sites_solution_secondary difmap
_audit_creation_method SHELXL97
_cell_angle_alpha 90.00
_cell_angle_beta 101.34(3)
_cell_angle_gamma 90.00
_cell_formula_units_Z 2
_cell_length_a 8.781(2)
_cell_length_b 8.845(2)
_cell_length_c 10.171(2)
_cell_measurement_reflns_used 462
_cell_measurement_temperature 293(2)
_cell_measurement_theta_max 20.702
_cell_measurement_theta_min 2.366
_cell_volume 774.5(3)
_computing_cell_refinement SMART
_computing_data_collection 'SMART (Bruker, 1998)'
_computing_data_reduction 'SAINT (Bruker, 1998)'
_computing_molecular_graphics SHELXTL
_computing_publication_material SHELXTL
_computing_structure_refinement SHELXTL
_computing_structure_solution 'SHELXTL (Sheldrick, 1997)'
_diffrn_ambient_temperature 293(2)
_diffrn_measured_fraction_theta_full 0.995
_diffrn_measured_fraction_theta_max 0.995
_diffrn_measurement_device_type 'Bruker SMART CCD area-detector'
_diffrn_measurement_method \w
_diffrn_radiation_monochromator graphite
_diffrn_radiation_source 'fine-focus sealed tube'
_diffrn_radiation_type MoK\a
_diffrn_radiation_wavelength 0.71073
_diffrn_reflns_av_R_equivalents 0.0979
_diffrn_reflns_av_sigmaI/netI 0.1499
_diffrn_reflns_limit_h_max 5
_diffrn_reflns_limit_h_min -11
_diffrn_reflns_limit_k_max 11
_diffrn_reflns_limit_k_min -11
_diffrn_reflns_limit_l_max 12
_diffrn_reflns_limit_l_min -12
_diffrn_reflns_number 3482
_diffrn_reflns_theta_full 26.50
_diffrn_reflns_theta_max 26.50
_diffrn_reflns_theta_min 2.37
_diffrn_standards_decay_% 0
_diffrn_standards_interval_count 0
_diffrn_standards_interval_time 0
_diffrn_standards_number 0
_exptl_absorpt_coefficient_mu 1.020
_exptl_absorpt_correction_T_max 0.8874
_exptl_absorpt_correction_T_min 0.8067
_exptl_absorpt_correction_type multi-scan
_exptl_absorpt_process_details '(SADABS; Sheldrick, 1996)'
_exptl_crystal_colour brown
_exptl_crystal_density_diffrn 1.699
_exptl_crystal_density_meas ?
_exptl_crystal_density_method .
_exptl_crystal_description block
_exptl_crystal_F_000 408
_exptl_crystal_size_max 0.22
_exptl_crystal_size_mid 0.18
_exptl_crystal_size_min 0.12
_refine_diff_density_max 0.871
_refine_diff_density_min -0.594
_refine_ls_extinction_method none
_refine_ls_goodness_of_fit_ref 0.952
_refine_ls_hydrogen_treatment constr
_refine_ls_matrix_type full
_refine_ls_number_parameters 115
_refine_ls_number_reflns 1596
_refine_ls_number_restraints 0
_refine_ls_restrained_S_all 0.952
_refine_ls_R_factor_all 0.1295
_refine_ls_R_factor_gt 0.0774
_refine_ls_shift/su_max 0.000
_refine_ls_shift/su_mean 0.000
_refine_ls_structure_factor_coef Fsqd
_refine_ls_weighting_details 'calc w = 1/[\s^2^(Fo^2^)+(0.0752P)^2^] where P = (Fo^2^+2Fc^2^)/3'
_refine_ls_weighting_scheme calc
_refine_ls_wR_factor_gt 0.1565
_refine_ls_wR_factor_ref 0.1792
_reflns_number_gt 900
_reflns_number_total 1596
_reflns_threshold_expression I>2\s(I)
_cod_data_source_file ci6455.cif
_cod_data_source_block I
_cod_original_sg_symbol_H-M 'P 21/c'
_cod_database_code 2204459
_cod_database_fobs_code 2204459

loop_
_symmetry_equiv_pos_as_xyz
'x, y, z'
'-x, y+1/2, -z+1/2'
'-x, -y, -z'
'x, -y-1/2, z-1/2'

loop_
_atom_site_label
_atom_site_fract_x
_atom_site_fract_y
_atom_site_fract_z
_atom_site_U_iso_or_equiv
_atom_site_adp_type
_atom_site_calc_flag
_atom_site_refinement_flags
_atom_site_occupancy
_atom_site_type_symbol
Fe1 1.0000 0.0000 1.0000 0.0273(4) Uani d S 1 Fe
O1 1.0647(6) 0.2371(5) 0.9370(4) 0.0584(15) Uani d . 1 O
O2 1.2000(7) 0.4427(6) 0.9643(5) 0.0830(19) Uani d . 1 O
O3 1.1535(6) 0.3236(5) 1.1364(4) 0.0612(15) Uani d . 1 O
N1 0.7619(6) 0.0548(6) 0.9299(5) 0.0417(14) Uani d . 1 N
N2 0.9403(6) 0.0738(6) 1.1769(5) 0.0450(14) Uani d . 1 N
H2A 0.9139 -0.0058 1.2228 0.054 Uiso calc R 1 H
H2B 1.0221 0.1201 1.2283 0.054 Uiso calc R 1 H
N3 1.1413(7) 0.3346(6) 1.0144(5) 0.0438(14) Uani d . 1 N
C1 0.7029(8) 0.1426(7) 1.0150(6) 0.0413(16) Uani d . 1 C
C2 0.5534(8) 0.1961(8) 0.9837(7) 0.0512(19) Uani d . 1 C
H2 0.5167 0.2591 1.0438 0.061 Uiso calc R 1 H
C3 0.4583(8) 0.1584(7) 0.8661(7) 0.0520(19) Uani d . 1 C
H3 0.3572 0.1952 0.8454 0.062 Uiso calc R 1 H
C4 0.5146(8) 0.0636(8) 0.7771(7) 0.0474(17) Uani d . 1 C
H4 0.4517 0.0330 0.6970 0.057 Uiso calc R 1 H
C5 0.6679(9) 0.0167(7) 0.8124(7) 0.0499(18) Uani d . 1 C
H5 0.7080 -0.0438 0.7526 0.060 Uiso calc R 1 H
C6 0.8075(8) 0.1806(7) 1.1455(6) 0.0480(18) Uani d . 1 C
H6A 0.8467 0.2827 1.1412 0.058 Uiso calc R 1 H
H6B 0.7486 0.1773 1.2167 0.058 Uiso calc R 1 H

loop_
_atom_site_aniso_label
_atom_site_aniso_U_11
_atom_site_aniso_U_22
_atom_site_aniso_U_33
_atom_site_aniso_U_12
_atom_site_aniso_U_13
_atom_site_aniso_U_23
Fe1 0.0257(7) 0.0396(7) 0.0178(6) 0.0092(6) 0.0075(4) -0.0027(6)
O1 0.089(4) 0.047(3) 0.036(3) -0.013(3) 0.004(3) -0.007(2)
O2 0.117(5) 0.064(3) 0.073(4) -0.031(4) 0.031(4) 0.012(3)
O3 0.083(4) 0.069(3) 0.032(3) -0.010(3) 0.011(3) -0.002(2)
N1 0.050(4) 0.045(3) 0.032(3) -0.006(3) 0.012(3) 0.000(2)
N2 0.047(4) 0.039(3) 0.048(3) 0.000(3) 0.007(3) -0.002(3)
N3 0.049(4) 0.044(3) 0.040(3) 0.006(3) 0.011(3) 0.002(3)
C1 0.053(5) 0.032(3) 0.040(4) -0.002(3) 0.012(3) -0.005(3)
C2 0.048(5) 0.056(4) 0.051(4) 0.009(4) 0.012(4) -0.013(3)
C3 0.050(5) 0.051(4) 0.055(4) 0.006(4) 0.011(4) 0.009(4)
C4 0.046(5) 0.053(4) 0.042(4) -0.005(4) 0.006(4) 0.006(3)
C5 0.058(5) 0.050(4) 0.041(4) -0.002(4) 0.007(3) 0.004(3)
C6 0.047(5) 0.051(4) 0.046(4) 0.000(4) 0.010(4) -0.005(3)

loop_
_atom_type_symbol
_atom_type_description
_atom_type_scat_dispersion_real
_atom_type_scat_dispersion_imag
_atom_type_scat_source
C C 0.0033 0.0016 'International Tables Vol C Tables 4.2.6.8 and 6.1.1.4'
H H 0.0000 0.0000 'International Tables Vol C Tables 4.2.6.8 and 6.1.1.4'
N N 0.0061 0.0033 'International Tables Vol C Tables 4.2.6.8 and 6.1.1.4'
O O 0.0106 0.0060 'International Tables Vol C Tables 4.2.6.8 and 6.1.1.4'
Fe Fe 0.3463 0.8444 'International Tables Vol C Tables 4.2.6.8 and 6.1.1.4'

loop_
_geom_angle_atom_site_label_1
_geom_angle_atom_site_label_2
_geom_angle_atom_site_label_3
_geom_angle_site_symmetry_1
_geom_angle_site_symmetry_3
_geom_angle
_geom_angle_publ_flag
N2 Fe1 N2 3_757 . 180.00(2) yes
N2 Fe1 N1 3_757 3_757 79.6(2) ?
N2 Fe1 N1 . 3_757 100.4(2) yes
N2 Fe1 N1 3_757 . 100.4(2) ?
N2 Fe1 N1 . . 79.6(2) yes
N1 Fe1 N1 3_757 . 180.00(2) yes
N2 Fe1 O1 3_757 . 85.80(18) yes
N2 Fe1 O1 . . 94.20(18) yes
N1 Fe1 O1 3_757 . 91.19(19) yes
N1 Fe1 O1 . . 88.81(19) yes
N2 Fe1 O1 3_757 3_757 94.20(18) ?
N2 Fe1 O1 . 3_757 85.80(18) ?
N1 Fe1 O1 3_757 3_757 88.81(19) ?
N1 Fe1 O1 . 3_757 91.19(19) ?
O1 Fe1 O1 . 3_757 180.0 yes
N3 O1 Fe1 . . 125.3(4) ?
C1 N1 C5 . . 117.9(6) ?
C1 N1 Fe1 . . 113.2(4) ?
C5 N1 Fe1 . . 128.8(5) ?
C6 N2 Fe1 . . 109.6(4) ?
C6 N2 H2A . . 109.8 ?
Fe1 N2 H2A . . 109.8 ?
C6 N2 H2B . . 109.8 ?
Fe1 N2 H2B . . 109.8 ?
H2A N2 H2B . . 108.2 ?
O3 N3 O2 . . 121.0(6) ?
O3 N3 O1 . . 120.3(6) ?
O2 N3 O1 . . 118.7(5) ?
N1 C1 C2 . . 121.6(6) ?
N1 C1 C6 . . 117.1(6) ?
C2 C1 C6 . . 121.4(6) ?
C3 C2 C1 . . 120.9(6) ?
C3 C2 H2 . . 119.6 ?
C1 C2 H2 . . 119.6 ?
C2 C3 C4 . . 119.0(7) ?
C2 C3 H3 . . 120.5 ?
C4 C3 H3 . . 120.5 ?
C5 C4 C3 . . 117.5(6) ?
C5 C4 H4 . . 121.2 ?
C3 C4 H4 . . 121.2 ?
N1 C5 C4 . . 123.1(7) ?
N1 C5 H5 . . 118.5 ?
C4 C5 H5 . . 118.5 ?
N2 C6 C1 . . 111.5(5) ?
N2 C6 H6A . . 109.3 ?
C1 C6 H6A . . 109.3 ?
N2 C6 H6B . . 109.3 ?
C1 C6 H6B . . 109.3 ?
H6A C6 H6B . . 108.0 ?

loop_
_geom_bond_atom_site_label_1
_geom_bond_atom_site_label_2
_geom_bond_site_symmetry_2
_geom_bond_distance
_geom_bond_publ_flag
Fe1 N2 3_757 2.076(5) ?
Fe1 N2 . 2.076(5) yes
Fe1 N1 3_757 2.128(6) ?
Fe1 N1 . 2.128(6) yes
Fe1 O1 . 2.297(4) yes
Fe1 O1 3_757 2.297(4) ?
O1 N3 . 1.268(6) ?
O2 N3 . 1.243(7) ?
O3 N3 . 1.228(6) ?
N1 C1 . 1.340(7) ?
N1 C5 . 1.355(8) ?
N2 C6 . 1.486(8) ?
N2 H2A . 0.90 ?
N2 H2B . 0.90 ?
C1 C2 . 1.372(9) ?
C1 C6 . 1.497(9) ?
C2 C3 . 1.359(9) ?
C2 H2 . 0.93 ?
C3 C4 . 1.394(9) ?
C3 H3 . 0.93 ?
C4 C5 . 1.387(9) ?
C4 H4 . 0.93 ?
C5 H5 . 0.93 ?
C6 H6A . 0.97 ?
C6 H6B . 0.97 ?

loop_
_geom_hbond_atom_site_label_D
_geom_hbond_atom_site_label_H
_geom_hbond_atom_site_label_A
_geom_hbond_site_symmetry_A
_geom_hbond_distance_DH
_geom_hbond_distance_HA
_geom_hbond_distance_DA
_geom_hbond_angle_DHA
N2 H2B O2 4_566 0.90 2.65 3.338(8) 134
N2 H2B O1 4_566 0.90 2.43 3.139(7) 135
N2 H2B O3 . 0.90 2.42 2.976(7) 120
N2 H2A O3 2_747 0.90 2.24 3.130(7) 171

loop_
_geom_torsion_atom_site_label_1
_geom_torsion_atom_site_label_2
_geom_torsion_atom_site_label_3
_geom_torsion_atom_site_label_4
_geom_torsion_site_symmetry_1
_geom_torsion
N2 Fe1 O1 N3 3_757 -137.6(5)
N2 Fe1 O1 N3 . 42.4(5)
N1 Fe1 O1 N3 3_757 -58.1(5)
N1 Fe1 O1 N3 . 121.9(5)
N2 Fe1 N1 C1 3_757 -163.4(4)
N2 Fe1 N1 C1 . 16.6(4)
O1 Fe1 N1 C1 . -77.9(4)
O1 Fe1 N1 C1 3_757 102.1(4)
N2 Fe1 N1 C5 3_757 14.5(6)
N2 Fe1 N1 C5 . -165.5(6)
O1 Fe1 N1 C5 . 100.0(5)
O1 Fe1 N1 C5 3_757 -80.0(5)
N1 Fe1 N2 C6 3_757 154.2(4)
N1 Fe1 N2 C6 . -25.8(4)
O1 Fe1 N2 C6 . 62.2(4)
O1 Fe1 N2 C6 3_757 -117.8(4)
Fe1 O1 N3 O3 . -18.6(9)
Fe1 O1 N3 O2 . 163.1(5)
C5 N1 C1 C2 . -1.7(9)
Fe1 N1 C1 C2 . 176.5(5)
C5 N1 C1 C6 . 178.7(6)
Fe1 N1 C1 C6 . -3.1(7)
N1 C1 C2 C3 . 1.8(10)
C6 C1 C2 C3 . -178.6(6)
C1 C2 C3 C4 . 0.1(11)
C2 C3 C4 C5 . -2.0(10)
C1 N1 C5 C4 . -0.3(9)
Fe1 N1 C5 C4 . -178.1(5)
C3 C4 C5 N1 . 2.1(10)
Fe1 N2 C6 C1 . 31.6(6)
N1 C1 C6 N2 . -19.1(8)
C2 C1 C6 N2 . 161.3(6)
